data_1572023
loop_
_publ_author_name
'Swann, Noah'
'Tang, Kiki'
'Nam, Jihyeon'
'Lee, Jooyeon'
'Domin, Marek'
'Shaw, Thomas E.'
'Kozimor, Stosh A.'
'Som, Salina'
'Lee, Kangsang L.'

_publ_section_title
;
 Intermolecular C-H silylations of arenes and heteroarenes with mono-,
 bis-, and tris(trimethylsiloxy)hydrosilanes: control of silane
 redistribution under operationally diverse approaches.
;
_journal_issue 30
_journal_name_full 'Chemical science'
_journal_page_first 11912
_journal_page_last 11918
_journal_paper_doi 10.1039/d4sc03394a
_journal_volume 15
_journal_year 2024
_chemical_absolute_configuration ad
_chemical_formula_moiety 'C104 H96 Cl2 P4 Rh2'
_chemical_formula_sum 'C104 H96 Cl2 P4 Rh2'
_chemical_formula_weight 1746.40
_space_group_crystal_system orthorhombic
_space_group_IT_number 19
_space_group_name_Hall 'P 2ac 2ab'
_space_group_name_H-M_alt 'P 21 21 21'
_atom_sites_solution_hydrogens geom
_atom_sites_solution_primary dual
_audit_creation_date 2024-03-25
_audit_creation_method
;
Olex2 1.3
(compiled 2020.11.12 svn.r5f609507 for OlexSys, GUI svn.r6408)
;
_audit_update_record
;
2024-04-25 deposited with the CCDC.	2024-06-18 downloaded from the CCDC.
;
_cell_angle_alpha 90
_cell_angle_beta 90
_cell_angle_gamma 90
_cell_formula_units_Z 4
_cell_length_a 14.3389(8)
_cell_length_b 23.8027(13)
_cell_length_c 24.6313(13)
_cell_measurement_reflns_used 9865
_cell_measurement_temperature 100.0
_cell_measurement_theta_max 23.40
_cell_measurement_theta_min 2.18
_cell_volume 8406.8(8)
_computing_cell_refinement 'SAINT V8.40B (?, 2016)'
_computing_data_reduction 'SAINT V8.40B (?, 2016)'
_computing_molecular_graphics 'Olex2 1.3 (Dolomanov et al., 2009)'
_computing_publication_material 'Olex2 1.3 (Dolomanov et al., 2009)'
_computing_structure_refinement 'SHELXL 2018/3 (Sheldrick, 2015)'
_computing_structure_solution 'SHELXT 2018/2 (Sheldrick, 2018)'
_diffrn_ambient_temperature 100.0
_diffrn_measured_fraction_theta_full 0.997
_diffrn_measured_fraction_theta_max 0.997
_diffrn_measurement_device_type 'Bruker APEX-II CCD'
_diffrn_measurement_method '\f and \w scans'
_diffrn_radiation_type MoK\a
_diffrn_radiation_wavelength 0.71073
_diffrn_reflns_av_R_equivalents 0.1133
_diffrn_reflns_av_unetI/netI 0.0674
_diffrn_reflns_Laue_measured_fraction_full 0.997
_diffrn_reflns_Laue_measured_fraction_max 0.997
_diffrn_reflns_limit_h_max 18
_diffrn_reflns_limit_h_min -18
_diffrn_reflns_limit_k_max 30
_diffrn_reflns_limit_k_min -30
_diffrn_reflns_limit_l_max 32
_diffrn_reflns_limit_l_min -32
_diffrn_reflns_number 148406
_diffrn_reflns_point_group_measured_fraction_full 0.998
_diffrn_reflns_point_group_measured_fraction_max 0.997
_diffrn_reflns_theta_full 25.242
_diffrn_reflns_theta_max 27.515
_diffrn_reflns_theta_min 2.180
_diffrn_source_current 0.0
_diffrn_source_power 0.0
_diffrn_source_voltage 0.0
_diffrn_standards_number 0
_exptl_absorpt_coefficient_mu 0.582
_exptl_absorpt_correction_T_max 0.8919
_exptl_absorpt_correction_T_min 0.8056
_exptl_absorpt_correction_type multi-scan
_exptl_absorpt_process_details
;
SADABS-2016/2 (Bruker,2016/2) was used for absorption correction.
wR2(int) was 0.1052 before and 0.0813 after correction.
The Ratio of minimum to maximum transmission is 0.9237.
The \l/2 correction factor is Not present.
;
_exptl_crystal_colour 'clear orangish red'
_exptl_crystal_colour_lustre clear
_exptl_crystal_colour_modifier orangish
_exptl_crystal_colour_primary red
_exptl_crystal_density_diffrn 1.380
_exptl_crystal_description plate
_exptl_crystal_F_000 3616
_exptl_crystal_size_max 0.179
_exptl_crystal_size_mid 0.089
_exptl_crystal_size_min 0.062
_refine_diff_density_max 1.147
_refine_diff_density_min -0.449
_refine_diff_density_rms 0.076
_refine_ls_abs_structure_details
;
 Refined as an inversion twin.
;
_refine_ls_abs_structure_Flack -0.03(3)
_refine_ls_extinction_method none
_refine_ls_goodness_of_fit_ref 1.019
_refine_ls_hydrogen_treatment constr
_refine_ls_matrix_type full
_refine_ls_number_parameters 1026
_refine_ls_number_reflns 19287
_refine_ls_number_restraints 0
_refine_ls_restrained_S_all 1.019
_refine_ls_R_factor_all 0.0625
_refine_ls_R_factor_gt 0.0434
_refine_ls_shift/su_max 0.002
_refine_ls_shift/su_mean 0.000
_refine_ls_structure_factor_coef Fsqd
_refine_ls_weighting_details 'w=1/[\s^2^(Fo^2^)+(0.0452P)^2^+1.8324P] where P=(Fo^2^+2Fc^2^)/3'
_refine_ls_weighting_scheme calc
_refine_ls_wR_factor_gt 0.0945
_refine_ls_wR_factor_ref 0.1035
_reflns_Friedel_coverage 0.843
_reflns_Friedel_fraction_full 0.999
_reflns_Friedel_fraction_max 0.998
_reflns_number_gt 15629
_reflns_number_total 19287
_reflns_threshold_expression 'I > 2\s(I)'
_cod_data_source_file d4sc03394a2.cif
_cod_data_source_block ms1442_1
_cod_depositor_comments 'Adding full bibliography for 1572023.cif.'
_cod_database_code 1572023
_shelx_shelxl_version_number 2018/3
_shelx_space_group_comment
;
The symmetry employed for this shelxl refinement is uniquely defined
by the following loop, which should always be used as a source of
symmetry information in preference to the above space-group names.
They are only intended as comments.
;
_shelx_estimated_absorpt_t_max 0.965
_shelx_estimated_absorpt_t_min 0.903
_olex2_refinement_description
;
1. Twinned data refinement
 Scales: 1.03(3)
 -0.03(3)
2. Fixed Uiso
 At 1.2 times of:
  All C(H) groups
 At 1.5 times of:
  All C(H,H,H) groups
3.a Aromatic/amide H refined with riding coordinates:
 C009(H009), C00A(H00A), C00C(H00C), C00D(H00D), C00E(H00E), C00H(H00H),
 C00I(H00I), C00J(H00J), C00N(H00N), C00O(H00O), C00U(H00U), C00V(H00V),
 C00W(H00W), C00X(H00X), C00Y(H00Y), C00Z(H00Z), C016(H016), C017(H017),
 C019(H019), C01D(H01G), C01F(H01H), C01H(H01I), C01K(H01K), C01L(H01L),
 C01M(H01M), C01N(H01N), C01R(H01R), C01V(H01V), C01W(H01W), C01X(H01X),
 C01Z(H01Z), C022(H022), C023(H023), C024(H024), C02A(H02G), C02B(H02H),
 C02C(H02I), C02D(H02J), C02G(H02N), C02I(H02O), C02K(H02P), C02M(H02T),
 C02P(H02X), C02Q(H02Y), C02R(H02Z), C02T(H1), C02Y(H4), C032(H032)
3.b Idealised Me refined as rotating group:
 C012(H01A,H01B,H01C), C018(H01D,H01E,H01F), C01O(H01J,H01O,H01P), C01Y(H01Q,
 H01S,H01T), C021(H02A,H02B,H02C), C026(H02D,H02E,H02F), C02E(H02K,H02L,H02M),
 C02L(H02Q,H02R,H02S), C02N(H02U,H02V,H02W), C02S(H02,H,HA), C02W(H2,HB,HC),
 C02X(H3,HD,HE), C02Z(H5,HF,HG), C031(H03A,H03B,H03C), C033(H03D,H03E,H03F),
 C034(H03G,H03H,H03I)
;
_olex2_submission_special_instructions 'No special instructions were received'

loop_
_space_group_symop_operation_xyz
'x, y, z'
'-x+1/2, -y, z+1/2'
'-x, y+1/2, -z+1/2'
'x+1/2, -y+1/2, -z'

loop_
_atom_site_label
_atom_site_type_symbol
_atom_site_fract_x
_atom_site_fract_y
_atom_site_fract_z
_atom_site_U_iso_or_equiv
_atom_site_adp_type
_atom_site_occupancy
_atom_site_site_symmetry_order
_atom_site_calc_flag
_atom_site_refinement_flags_posn
_atom_site_refinement_flags_adp
_atom_site_refinement_flags_occupancy
_atom_site_disorder_assembly
_atom_site_disorder_group
Rh01 Rh 0.60231(3) 0.65888(2) 0.71030(2) 0.02555(10) Uani 1 1 d . . . . .
Rh02 Rh 0.45123(3) 0.59822(2) 0.60948(2) 0.02612(10) Uani 1 1 d . . . . .
P03 P 0.58537(10) 0.70074(6) 0.78837(6) 0.0245(3) Uani 1 1 d . . . . .
Cl04 Cl 0.60756(10) 0.63722(6) 0.61431(6) 0.0297(3) Uani 1 1 d . . . . .
Cl05 Cl 0.43564(10) 0.65165(6) 0.69280(6) 0.0347(3) Uani 1 1 d . . . . .
P06 P 0.30138(10) 0.57572(6) 0.61413(6) 0.0262(3) Uani 1 1 d . . . . .
P07 P 0.45729(11) 0.56388(6) 0.52698(6) 0.0254(3) Uani 1 1 d . . . . .
P08 P 0.75004(11) 0.64084(6) 0.72665(6) 0.0283(3) Uani 1 1 d . . . . .
C009 C 0.2254(4) 0.4685(2) 0.5905(2) 0.0272(12) Uani 1 1 d . . . . .
H009 H 0.226495 0.463698 0.628775 0.033 Uiso 1 1 calc R U . . .
C00A C 0.5542(4) 0.5971(3) 0.9444(2) 0.0361(13) Uani 1 1 d . . . . .
H00A H 0.549510 0.574765 0.976237 0.043 Uiso 1 1 calc R U . . .
C00B C 0.2504(4) 0.5212(2) 0.5687(2) 0.0255(12) Uani 1 1 d . . . . .
C00C C 0.5624(4) 0.6032(2) 0.8478(2) 0.0296(12) Uani 1 1 d . . . . .
H00C H 0.562233 0.585359 0.813249 0.036 Uiso 1 1 calc R U . . .
C00D C 0.1980(4) 0.4427(3) 0.3888(3) 0.0339(13) Uani 1 1 d . . . . .
H00D H 0.196678 0.446613 0.350444 0.041 Uiso 1 1 calc R U . . .
C00E C 0.1789(4) 0.5487(3) 0.7024(3) 0.0342(14) Uani 1 1 d . . . . .
H00E H 0.132571 0.571344 0.685639 0.041 Uiso 1 1 calc R U . . .
C00F C 0.5696(4) 0.6614(2) 0.8510(2) 0.0273(12) Uani 1 1 d . . . . .
C00G C 0.4835(4) 0.7470(2) 0.7849(2) 0.0266(12) Uani 1 1 d . . . . .
C00H C 0.1998(4) 0.4244(2) 0.5588(2) 0.0295(13) Uani 1 1 d . . . . .
H00H H 0.182382 0.389760 0.575001 0.035 Uiso 1 1 calc R U . . .
C00I C 0.8119(4) 0.5570(3) 0.8682(3) 0.0398(16) Uani 1 1 d . . . . .
H00I H 0.824584 0.519195 0.878210 0.048 Uiso 1 1 calc R U . . .
C00J C 0.4138(4) 0.7479(2) 0.8240(2) 0.0314(13) Uani 1 1 d . . . . .
H00J H 0.419315 0.724937 0.855424 0.038 Uiso 1 1 calc R U . . .
C00K C 0.5597(5) 0.6555(3) 0.9493(2) 0.0376(14) Uani 1 1 d . . . . .
C00L C 0.2679(4) 0.5474(2) 0.6804(2) 0.0297(13) Uani 1 1 d . . . . .
C00M C 0.8083(4) 0.5989(3) 0.9086(3) 0.0377(15) Uani 1 1 d . . . . .
C00N C 0.1783(4) 0.3905(3) 0.4123(3) 0.0372(15) Uani 1 1 d . . . . .
H00N H 0.164431 0.359215 0.389753 0.045 Uiso 1 1 calc R U . . .
C00O C 0.1087(4) 0.6050(2) 0.4614(2) 0.0301(12) Uani 1 1 d . . . . .
H00O H 0.089351 0.569123 0.473958 0.036 Uiso 1 1 calc R U . . .
C00P C 0.0729(4) 0.6764(3) 0.5801(2) 0.0365(15) Uani 1 1 d . . . . .
C00Q C 0.2463(4) 0.5292(2) 0.5134(2) 0.0241(12) Uani 1 1 d . . . . .
C00R C 0.8459(4) 0.7661(3) 0.8279(2) 0.0299(13) Uani 1 1 d . . . . .
C00S C 0.2292(4) 0.6758(2) 0.4487(2) 0.0305(13) Uani 1 1 d . . . . .
C00T C 0.6409(4) 0.5870(2) 0.3992(2) 0.0322(13) Uani 1 1 d . . . . .
C00U C 0.2665(4) 0.6875(3) 0.5915(2) 0.0339(14) Uani 1 1 d . . . . .
H00U H 0.331955 0.691513 0.596224 0.041 Uiso 1 1 calc R U . . .
C00V C 0.5604(4) 0.5864(2) 0.4301(2) 0.0285(12) Uani 1 1 d . . . . .
H00V H 0.502401 0.594017 0.412975 0.034 Uiso 1 1 calc R U . . .
C00W C 0.8016(4) 0.4718(3) 0.6406(3) 0.0354(14) Uani 1 1 d . . . . .
H00W H 0.809114 0.436772 0.622551 0.043 Uiso 1 1 calc R U . . .
C00X C 0.1280(4) 0.6307(3) 0.5943(2) 0.0319(13) Uani 1 1 d . . . . .
H00X H 0.099338 0.595094 0.599487 0.038 Uiso 1 1 calc R U . . .
C00Y C 0.0449(5) 0.6406(3) 0.4393(2) 0.0349(13) Uani 1 1 d . . . . .
H00Y H -0.017949 0.628481 0.435453 0.042 Uiso 1 1 calc R U . . .
C00Z C 0.4747(4) 0.7817(2) 0.7393(2) 0.0310(13) Uani 1 1 d . . . . .
H00Z H 0.521380 0.780459 0.711904 0.037 Uiso 1 1 calc R U . . .
C010 C 0.6824(4) 0.7494(2) 0.8046(2) 0.0247(12) Uani 1 1 d . . . . .
C011 C 0.2132(5) 0.7336(3) 0.5748(3) 0.0361(15) Uani 1 1 d . . . . .
C012 C 0.8206(4) 0.5521(3) 0.5093(3) 0.0408(16) Uani 1 1 d . . . . .
H01A H 0.830918 0.511419 0.509946 0.061 Uiso 1 1 calc R U . . .
H01B H 0.817374 0.566303 0.546637 0.061 Uiso 1 1 calc R U . . .
H01C H 0.872173 0.570446 0.490178 0.061 Uiso 1 1 calc R U . . .
C013 C 0.5554(4) 0.5711(2) 0.8944(3) 0.0332(13) Uani 1 1 d . . . . .
C014 C 0.3355(4) 0.7823(3) 0.8177(3) 0.0373(15) Uani 1 1 d . . . . .
C015 C 0.8422(4) 0.6914(2) 0.7101(3) 0.0300(12) Uani 1 1 d . . . . .
C016 C 0.2193(4) 0.4882(2) 0.4208(2) 0.0293(13) Uani 1 1 d . . . . .
H016 H 0.233553 0.523308 0.404349 0.035 Uiso 1 1 calc R U . . .
C017 C 0.3376(4) 0.5153(2) 0.7070(3) 0.0330(13) Uani 1 1 d . . . . .
H017 H 0.399409 0.514860 0.693087 0.040 Uiso 1 1 calc R U . . .
C018 C 0.4341(5) 0.3892(3) 0.3914(3) 0.0478(17) Uani 1 1 d . . . . .
H01D H 0.384441 0.408456 0.371329 0.072 Uiso 1 1 calc R U . . .
H01E H 0.421689 0.348768 0.391923 0.072 Uiso 1 1 calc R U . . .
H01F H 0.494131 0.396268 0.373597 0.072 Uiso 1 1 calc R U . . .
C019 C 0.6477(4) 0.5636(2) 0.5103(3) 0.0306(13) Uani 1 1 d . . . . .
H019 H 0.649418 0.555091 0.548005 0.037 Uiso 1 1 calc R U . . .
C01A C 0.2246(4) 0.6357(2) 0.6012(2) 0.0275(12) Uani 1 1 d . . . . .
C01B C 0.2040(4) 0.6208(2) 0.4660(2) 0.0274(12) Uani 1 1 d . . . . .
C01C C 0.2200(4) 0.4832(2) 0.4787(2) 0.0268(12) Uani 1 1 d . . . . .
C01D C 0.9349(4) 0.6808(3) 0.7233(2) 0.0340(14) Uani 1 1 d . . . . .
H01G H 0.951800 0.645268 0.737762 0.041 Uiso 1 1 calc R U . . .
C01E C 0.7789(4) 0.5743(2) 0.6924(2) 0.0303(13) Uani 1 1 d . . . . .
C01F C 0.0698(4) 0.6949(3) 0.4219(3) 0.0370(15) Uani 1 1 d . . . . .
H01H H 0.024476 0.719192 0.406540 0.044 Uiso 1 1 calc R U . . .
C01G C 0.2738(4) 0.5846(2) 0.4887(2) 0.0251(12) Uani 1 1 d . . . . .
C01H C 0.3304(5) 0.8167(3) 0.7726(3) 0.0417(16) Uani 1 1 d . . . . .
H01I H 0.277661 0.840441 0.768422 0.050 Uiso 1 1 calc R U . . .
C01I C 0.3998(5) 0.8176(3) 0.7331(2) 0.0372(14) Uani 1 1 d . . . . .
C01J C 0.3652(4) 0.6020(2) 0.4906(2) 0.0266(12) Uani 1 1 d . . . . .
C01K C 0.7974(4) 0.5699(3) 0.8152(3) 0.0379(15) Uani 1 1 d . . . . .
H01K H 0.798364 0.540697 0.788922 0.045 Uiso 1 1 calc R U . . .
C01L C 0.9342(4) 0.7472(3) 0.8451(3) 0.0370(14) Uani 1 1 d . . . . .
H01L H 0.942857 0.708431 0.852881 0.044 Uiso 1 1 calc R U . . .
C01M C 0.3888(4) 0.6584(2) 0.4744(2) 0.0291(12) Uani 1 1 d . . . . .
H01M H 0.451312 0.671186 0.477654 0.035 Uiso 1 1 calc R U . . .
C01N C 0.6736(4) 0.8074(2) 0.7937(2) 0.0301(12) Uani 1 1 d . . . . .
H01N H 0.615132 0.821845 0.782040 0.036 Uiso 1 1 calc R U . . .
C01O C -0.0300(4) 0.6710(3) 0.5729(3) 0.0388(15) Uani 1 1 d . . . . .
H01J H -0.047516 0.631203 0.574518 0.058 Uiso 1 1 calc R U . . .
H01O H -0.048097 0.686569 0.537659 0.058 Uiso 1 1 calc R U . . .
H01P H -0.061972 0.691525 0.601948 0.058 Uiso 1 1 calc R U . . .
C01P C 0.7933(4) 0.6554(3) 0.8933(3) 0.0345(13) Uani 1 1 d . . . . .
C01Q C 0.7802(4) 0.6683(3) 0.8370(2) 0.0296(13) Uani 1 1 d . . . . .
C01R C 0.8636(4) 0.5602(3) 0.6685(3) 0.0330(14) Uani 1 1 d . . . . .
H01R H 0.913877 0.586137 0.670040 0.040 Uiso 1 1 calc R U . . .
C01S C 0.1561(5) 0.5179(3) 0.7480(3) 0.0375(15) Uani 1 1 d . . . . .
C01T C 0.4373(4) 0.4106(3) 0.4473(3) 0.0368(14) Uani 1 1 d . . . . .
C01U C 0.7666(4) 0.7290(2) 0.8222(2) 0.0283(12) Uani 1 1 d . . . . .
C01V C 1.0067(5) 0.7828(3) 0.8508(3) 0.0448(17) Uani 1 1 d . . . . .
H01V H 1.064968 0.769067 0.863460 0.054 Uiso 1 1 calc R U . . .
C01W C 0.8168(4) 0.7437(3) 0.6906(2) 0.0333(14) Uani 1 1 d . . . . .
H01W H 0.753843 0.750520 0.680688 0.040 Uiso 1 1 calc R U . . .
C01X C 0.7264(4) 0.5765(2) 0.4255(3) 0.0329(14) Uani 1 1 d . . . . .
H01X H 0.782513 0.577545 0.405107 0.039 Uiso 1 1 calc R U . . .
C01Y C 0.5516(5) 0.5069(2) 0.8906(3) 0.0431(15) Uani 1 1 d . . . . .
H01Q H 0.594539 0.490549 0.917205 0.065 Uiso 1 1 calc R U . . .
H01S H 0.569801 0.495045 0.853998 0.065 Uiso 1 1 calc R U . . .
H01T H 0.487981 0.494027 0.898176 0.065 Uiso 1 1 calc R U . . .
C01Z C 0.1176(5) 0.7276(3) 0.5701(3) 0.0408(16) Uani 1 1 d . . . . .
H01Z H 0.081139 0.759140 0.559812 0.049 Uiso 1 1 calc R U . . .
C020 C 0.1991(4) 0.4300(2) 0.5020(2) 0.0293(13) Uani 1 1 d . . . . .
C021 C 0.9676(4) 0.4943(3) 0.6151(3) 0.0393(15) Uani 1 1 d . . . . .
H02A H 0.982153 0.522696 0.587624 0.059 Uiso 1 1 calc R U . . .
H02B H 0.962534 0.457344 0.597749 0.059 Uiso 1 1 calc R U . . .
H02C H 1.017334 0.493364 0.642382 0.059 Uiso 1 1 calc R U . . .
C022 C 0.5687(4) 0.6870(3) 0.9022(2) 0.0339(14) Uani 1 1 d . . . . .
H022 H 0.574327 0.726688 0.904734 0.041 Uiso 1 1 calc R U . . .
C023 C 0.1788(4) 0.3840(2) 0.4676(3) 0.0364(15) Uani 1 1 d . . . . .
H023 H 0.165394 0.348262 0.483037 0.044 Uiso 1 1 calc R U . . .
C024 C 0.4410(4) 0.4682(2) 0.4585(2) 0.0306(13) Uani 1 1 d . . . . .
H024 H 0.441605 0.494143 0.429109 0.037 Uiso 1 1 calc R U . . .
C025 C 0.7809(4) 0.6261(2) 0.7982(2) 0.0303(13) Uani 1 1 d . . . . .
C026 C 0.2606(6) 0.7878(3) 0.5597(3) 0.0508(19) Uani 1 1 d . . . . .
H02D H 0.234131 0.801989 0.525706 0.076 Uiso 1 1 calc R U . . .
H02E H 0.327523 0.781101 0.554998 0.076 Uiso 1 1 calc R U . . .
H02F H 0.250905 0.815458 0.588607 0.076 Uiso 1 1 calc R U . . .
C027 C 0.7304(4) 0.5646(2) 0.4805(3) 0.0309(13) Uani 1 1 d . . . . .
C028 C 0.5619(4) 0.5750(2) 0.4852(2) 0.0279(12) Uani 1 1 d . . . . .
C029 C 1.0035(5) 0.7216(3) 0.7154(3) 0.0424(16) Uani 1 1 d . . . . .
C02A C 0.3230(4) 0.6932(2) 0.4545(3) 0.0325(13) Uani 1 1 d . . . . .
H02G H 0.339969 0.730284 0.444270 0.039 Uiso 1 1 calc R U . . .
C02B C 0.7062(4) 0.5354(2) 0.6899(3) 0.0340(14) Uani 1 1 d . . . . .
H02H H 0.647983 0.544189 0.706276 0.041 Uiso 1 1 calc R U . . .
C02C C 0.2255(5) 0.4863(3) 0.7729(2) 0.0371(15) Uani 1 1 d . . . . .
H02I H 0.210437 0.465159 0.804423 0.045 Uiso 1 1 calc R U . . .
C02D C 0.8187(5) 0.6275(4) 1.0029(3) 0.052(2) Uani 1 1 d . . . . .
H02J H 0.825437 0.618248 1.040197 0.062 Uiso 1 1 calc R U . . .
C02E C 0.3944(5) 0.8568(3) 0.6849(3) 0.0521(19) Uani 1 1 d . . . . .
H02K H 0.355418 0.839803 0.656648 0.078 Uiso 1 1 calc R U . . .
H02L H 0.457219 0.863283 0.670591 0.078 Uiso 1 1 calc R U . . .
H02M H 0.367012 0.892620 0.696280 0.078 Uiso 1 1 calc R U . . .
C02F C 0.8349(4) 0.8238(2) 0.8160(2) 0.0316(13) Uani 1 1 d . . . . .
C02G C 0.4387(4) 0.3745(2) 0.4917(3) 0.0386(15) Uani 1 1 d . . . . .
H02N H 0.436448 0.335233 0.485120 0.046 Uiso 1 1 calc R U . . .
C02H C 0.3161(5) 0.4846(3) 0.7532(3) 0.0383(15) Uani 1 1 d . . . . .
C02I C 0.8053(5) 0.6835(3) 0.9874(3) 0.0464(17) Uani 1 1 d . . . . .
H02O H 0.806039 0.712195 1.014210 0.056 Uiso 1 1 calc R U . . .
C02J C 0.8765(4) 0.5087(2) 0.6422(2) 0.0325(14) Uani 1 1 d . . . . .
C02K C 0.8221(5) 0.5868(3) 0.9650(3) 0.0464(18) Uani 1 1 d . . . . .
H02P H 0.833942 0.549228 0.975862 0.056 Uiso 1 1 calc R U . . .
C02L C 0.0562(5) 0.5169(3) 0.7692(3) 0.0508(18) Uani 1 1 d . . . . .
H02Q H 0.016579 0.496069 0.743771 0.076 Uiso 1 1 calc R U . . .
H02R H 0.033067 0.555472 0.772646 0.076 Uiso 1 1 calc R U . . .
H02S H 0.054706 0.498515 0.804788 0.076 Uiso 1 1 calc R U . . .
C02M C 0.1595(4) 0.7120(3) 0.4275(3) 0.0355(14) Uani 1 1 d . . . . .
H02T H 0.175987 0.749025 0.416908 0.043 Uiso 1 1 calc R U . . .
C02N C 1.1049(5) 0.7101(3) 0.7288(3) 0.0535(19) Uani 1 1 d . . . . .
H02U H 1.108793 0.679035 0.754824 0.080 Uiso 1 1 calc R U . . .
H02V H 1.133103 0.743807 0.744665 0.080 Uiso 1 1 calc R U . . .
H02W H 1.138427 0.699935 0.695530 0.080 Uiso 1 1 calc R U . . .
C02O C 0.7172(4) 0.4837(3) 0.6639(3) 0.0359(14) Uani 1 1 d . . . . .
C02P C 0.7478(4) 0.8435(3) 0.7995(2) 0.0326(13) Uani 1 1 d . . . . .
H02X H 0.739655 0.882407 0.792270 0.039 Uiso 1 1 calc R U . . .
C02Q C 0.4452(4) 0.4506(2) 0.5543(2) 0.0309(12) Uani 1 1 d . . . . .
H02Y H 0.447496 0.464117 0.590582 0.037 Uiso 1 1 calc R U . . .
C02R C 0.9134(5) 0.8603(3) 0.8216(3) 0.0387(15) Uani 1 1 d . . . . .
H02Z H 0.906984 0.899183 0.813679 0.046 Uiso 1 1 calc R U . . .
C02S C 0.6391(5) 0.5990(3) 0.3396(3) 0.0435(16) Uani 1 1 d . . . . .
H02 H 0.575235 0.594902 0.325973 0.065 Uiso 1 1 calc R U . . .
H H 0.680091 0.572535 0.320672 0.065 Uiso 1 1 calc R U . . .
HA H 0.660727 0.637490 0.333090 0.065 Uiso 1 1 calc R U . . .
C02T C 0.7914(4) 0.6973(3) 0.9348(3) 0.0384(15) Uani 1 1 d . . . . .
H1 H 0.780305 0.735430 0.925312 0.046 Uiso 1 1 calc R U . . .
C02U C 0.8829(5) 0.7866(3) 0.6854(3) 0.0400(15) Uani 1 1 d . . . . .
C02V C 0.4433(5) 0.3928(2) 0.5447(3) 0.0390(15) Uani 1 1 d . . . . .
C02W C 0.3900(5) 0.4498(3) 0.7811(3) 0.0527(19) Uani 1 1 d . . . . .
H2 H 0.421859 0.426280 0.754205 0.079 Uiso 1 1 calc R U . . .
HB H 0.360778 0.425859 0.808581 0.079 Uiso 1 1 calc R U . . .
HC H 0.435410 0.474755 0.798530 0.079 Uiso 1 1 calc R U . . .
C02X C 0.5567(6) 0.6835(3) 1.0040(3) 0.0509(18) Uani 1 1 d . . . . .
H3 H 0.609796 0.670727 1.025873 0.076 Uiso 1 1 calc R U . . .
HD H 0.498437 0.673527 1.022482 0.076 Uiso 1 1 calc R U . . .
HE H 0.559956 0.724298 0.999426 0.076 Uiso 1 1 calc R U . . .
C02Y C 0.9971(5) 0.8398(3) 0.8382(3) 0.0461(17) Uani 1 1 d . . . . .
H4 H 1.049180 0.864299 0.841210 0.055 Uiso 1 1 calc R U . . .
C02Z C 0.6332(5) 0.4456(3) 0.6589(3) 0.0490(18) Uani 1 1 d . . . . .
H5 H 0.591223 0.451968 0.689703 0.073 Uiso 1 1 calc R U . . .
HF H 0.653734 0.406314 0.658870 0.073 Uiso 1 1 calc R U . . .
HG H 0.600277 0.453775 0.624969 0.073 Uiso 1 1 calc R U . . .
C030 C 0.4438(4) 0.4886(2) 0.5115(2) 0.0287(12) Uani 1 1 d . . . . .
C031 C 0.8550(6) 0.8454(3) 0.6728(3) 0.054(2) Uani 1 1 d . . . . .
H03A H 0.788204 0.846510 0.664360 0.081 Uiso 1 1 calc R U . . .
H03B H 0.890566 0.858890 0.641396 0.081 Uiso 1 1 calc R U . . .
H03C H 0.867783 0.869400 0.704183 0.081 Uiso 1 1 calc R U . . .
C032 C 0.9743(5) 0.7742(3) 0.6970(3) 0.0433(17) Uani 1 1 d . . . . .
H032 H 1.019837 0.802715 0.692153 0.052 Uiso 1 1 calc R U . . .
C033 C 0.4459(6) 0.3520(3) 0.5915(3) 0.0540(19) Uani 1 1 d . . . . .
H03D H 0.386029 0.332270 0.594000 0.081 Uiso 1 1 calc R U . . .
H03E H 0.457384 0.372503 0.625372 0.081 Uiso 1 1 calc R U . . .
H03F H 0.495988 0.324616 0.585688 0.081 Uiso 1 1 calc R U . . .
C034 C 0.2613(5) 0.7831(4) 0.8603(3) 0.065(2) Uani 1 1 d . . . . .
H03G H 0.246953 0.744545 0.871365 0.097 Uiso 1 1 calc R U . . .
H03H H 0.205056 0.800868 0.845596 0.097 Uiso 1 1 calc R U . . .
H03I H 0.283377 0.804494 0.891750 0.097 Uiso 1 1 calc R U . . .

loop_
_atom_site_aniso_label
_atom_site_aniso_U_11
_atom_site_aniso_U_22
_atom_site_aniso_U_33
_atom_site_aniso_U_23
_atom_site_aniso_U_13
_atom_site_aniso_U_12
Rh01 0.0266(2) 0.0243(2) 0.0257(2) -0.00209(18) -0.00068(19) 0.00050(18)
Rh02 0.0237(2) 0.0248(2) 0.0299(2) -0.00312(19) -0.0010(2) -0.00065(18)
P03 0.0240(7) 0.0252(7) 0.0243(7) -0.0007(6) -0.0002(6) -0.0003(5)
Cl04 0.0270(7) 0.0324(7) 0.0297(7) -0.0052(6) 0.0009(6) -0.0045(6)
Cl05 0.0255(7) 0.0420(8) 0.0366(7) -0.0124(6) -0.0010(6) -0.0008(6)
P06 0.0235(7) 0.0257(7) 0.0296(8) -0.0022(6) -0.0012(6) 0.0003(6)
P07 0.0232(7) 0.0228(7) 0.0304(8) -0.0008(6) -0.0011(6) -0.0010(6)
P08 0.0279(8) 0.0238(7) 0.0334(8) 0.0000(6) 0.0018(6) -0.0022(6)
C009 0.021(3) 0.028(3) 0.033(3) 0.002(2) 0.004(2) -0.002(2)
C00A 0.031(3) 0.044(3) 0.033(3) 0.011(3) 0.007(3) -0.004(3)
C00B 0.022(3) 0.022(3) 0.033(3) -0.004(2) 0.000(2) 0.000(2)
C00C 0.022(3) 0.035(3) 0.032(3) 0.001(2) 0.001(2) -0.002(3)
C00D 0.036(3) 0.037(3) 0.029(3) -0.005(3) -0.003(3) -0.005(3)
C00E 0.031(3) 0.035(3) 0.037(4) -0.006(3) 0.000(3) 0.000(3)
C00F 0.024(3) 0.029(3) 0.029(3) 0.002(2) 0.002(2) -0.001(2)
C00G 0.025(3) 0.025(3) 0.030(3) -0.007(2) 0.001(2) 0.000(2)
C00H 0.027(3) 0.024(3) 0.037(3) 0.003(2) 0.005(3) -0.003(2)
C00I 0.026(3) 0.038(4) 0.056(4) 0.011(3) 0.001(3) 0.005(3)
C00J 0.028(3) 0.031(3) 0.035(3) -0.003(3) 0.002(3) -0.003(2)
C00K 0.036(3) 0.046(4) 0.031(3) -0.001(3) -0.002(3) -0.002(3)
C00L 0.032(3) 0.031(3) 0.027(3) 0.002(2) 0.000(3) -0.004(3)
C00M 0.027(3) 0.047(4) 0.039(4) 0.014(3) -0.003(3) -0.002(3)
C00N 0.037(4) 0.029(3) 0.046(4) -0.010(3) -0.008(3) -0.005(3)
C00O 0.026(3) 0.030(3) 0.034(3) 0.000(2) -0.001(3) -0.004(2)
C00P 0.035(4) 0.041(4) 0.033(3) -0.005(3) 0.001(3) 0.009(3)
C00Q 0.022(3) 0.020(3) 0.031(3) -0.001(2) -0.001(2) 0.001(2)
C00R 0.027(3) 0.035(3) 0.028(3) -0.004(3) 0.002(2) -0.004(3)
C00S 0.034(3) 0.026(3) 0.031(3) 0.004(2) 0.001(3) -0.001(2)
C00T 0.035(3) 0.026(3) 0.036(3) 0.000(3) 0.005(3) -0.001(2)
C00U 0.032(3) 0.032(3) 0.037(3) -0.008(3) -0.003(3) 0.002(3)
C00V 0.025(3) 0.027(3) 0.033(3) 0.001(2) -0.003(2) 0.002(2)
C00W 0.038(4) 0.025(3) 0.043(4) -0.004(3) -0.009(3) 0.007(3)
C00X 0.028(3) 0.034(3) 0.034(3) -0.007(3) -0.001(2) -0.002(2)
C00Y 0.031(3) 0.037(3) 0.037(3) -0.001(3) -0.004(3) -0.004(3)
C00Z 0.032(3) 0.035(3) 0.025(3) -0.006(3) -0.005(2) 0.003(2)
C010 0.030(3) 0.021(3) 0.023(3) -0.003(2) 0.003(2) -0.001(2)
C011 0.044(4) 0.030(3) 0.034(3) -0.009(3) -0.002(3) 0.003(3)
C012 0.026(3) 0.047(4) 0.049(4) 0.006(3) -0.002(3) 0.000(3)
C013 0.023(3) 0.036(3) 0.040(3) 0.004(3) 0.000(3) 0.000(2)
C014 0.026(3) 0.046(4) 0.040(4) -0.011(3) 0.002(3) 0.000(3)
C015 0.030(3) 0.027(3) 0.033(3) -0.005(3) 0.001(3) -0.002(2)
C016 0.027(3) 0.029(3) 0.032(3) 0.000(2) -0.002(2) -0.004(2)
C017 0.032(3) 0.035(3) 0.032(3) -0.004(3) -0.003(3) -0.003(2)
C018 0.046(4) 0.037(4) 0.060(4) -0.020(3) 0.010(4) -0.001(3)
C019 0.031(3) 0.022(3) 0.038(3) -0.002(3) 0.001(3) -0.005(2)
C01A 0.029(3) 0.024(3) 0.029(3) -0.001(2) 0.001(2) 0.004(2)
C01B 0.028(3) 0.027(3) 0.028(3) -0.002(2) 0.000(2) -0.002(2)
C01C 0.019(3) 0.026(3) 0.036(3) -0.002(2) 0.002(2) 0.000(2)
C01D 0.036(3) 0.032(3) 0.033(3) -0.007(2) 0.003(3) -0.003(3)
C01E 0.029(3) 0.024(3) 0.038(3) -0.004(2) -0.002(3) 0.000(2)
C01F 0.036(4) 0.039(3) 0.036(3) 0.005(3) -0.004(3) 0.007(3)
C01G 0.028(3) 0.024(3) 0.023(3) -0.005(2) 0.003(2) -0.002(2)
C01H 0.034(4) 0.045(4) 0.047(4) -0.015(3) -0.010(3) 0.011(3)
C01I 0.042(4) 0.036(3) 0.034(3) -0.007(3) -0.003(3) 0.007(3)
C01J 0.030(3) 0.024(3) 0.026(3) -0.005(2) 0.002(2) 0.000(2)
C01K 0.032(3) 0.034(3) 0.047(4) 0.002(3) 0.004(3) 0.004(3)
C01L 0.035(4) 0.039(3) 0.037(3) -0.002(3) -0.003(3) 0.002(3)
C01M 0.030(3) 0.025(3) 0.032(3) -0.002(2) 0.002(2) -0.009(3)
C01N 0.032(3) 0.027(3) 0.031(3) -0.009(3) 0.000(3) -0.001(2)
C01O 0.035(4) 0.047(4) 0.035(3) -0.007(3) -0.003(3) 0.014(3)
C01P 0.022(3) 0.044(3) 0.037(3) 0.010(3) -0.004(3) 0.000(3)
C01Q 0.018(3) 0.037(3) 0.034(3) 0.004(3) -0.002(2) -0.002(2)
C01R 0.028(3) 0.029(3) 0.042(4) -0.002(3) -0.007(3) 0.001(2)
C01S 0.039(4) 0.043(4) 0.030(3) -0.006(3) 0.000(3) -0.009(3)
C01T 0.028(3) 0.034(3) 0.049(4) -0.005(3) -0.003(3) 0.003(3)
C01U 0.030(3) 0.028(3) 0.027(3) 0.002(2) 0.002(2) 0.001(2)
C01V 0.030(3) 0.054(4) 0.051(4) -0.011(3) -0.008(3) -0.002(3)
C01W 0.034(3) 0.035(3) 0.032(3) -0.001(3) 0.007(3) -0.002(3)
C01X 0.029(3) 0.029(3) 0.040(4) 0.001(3) 0.008(3) 0.001(2)
C01Y 0.048(4) 0.036(3) 0.045(4) 0.008(3) 0.004(4) -0.004(3)
C01Z 0.048(4) 0.032(3) 0.042(4) -0.005(3) -0.002(3) 0.012(3)
C020 0.024(3) 0.027(3) 0.037(3) -0.005(2) -0.002(3) -0.003(2)
C021 0.036(4) 0.033(3) 0.049(4) -0.005(3) -0.003(3) 0.005(3)
C022 0.033(3) 0.037(3) 0.032(3) -0.004(3) 0.003(3) -0.004(3)
C023 0.035(3) 0.024(3) 0.050(4) 0.000(3) -0.004(3) -0.008(3)
C024 0.027(3) 0.027(3) 0.038(3) -0.001(2) 0.000(3) 0.000(2)
C025 0.022(3) 0.029(3) 0.040(4) 0.006(3) 0.000(3) 0.002(2)
C026 0.060(5) 0.028(4) 0.065(5) -0.002(3) -0.006(4) 0.003(3)
C027 0.029(3) 0.025(3) 0.038(3) -0.003(3) 0.003(3) -0.002(2)
C028 0.026(3) 0.024(3) 0.034(3) -0.001(2) 0.005(3) -0.001(2)
C029 0.036(4) 0.050(4) 0.041(4) -0.017(3) 0.008(3) -0.008(3)
C02A 0.033(3) 0.025(3) 0.039(3) 0.006(3) 0.002(3) -0.001(2)
C02B 0.034(3) 0.024(3) 0.045(4) -0.001(3) 0.003(3) 0.003(2)
C02C 0.050(4) 0.038(4) 0.023(3) 0.002(3) -0.002(3) -0.008(3)
C02D 0.045(4) 0.075(6) 0.035(4) 0.019(4) -0.004(3) 0.003(4)
C02E 0.056(5) 0.057(4) 0.043(4) 0.006(3) -0.006(4) 0.022(4)
C02F 0.034(3) 0.033(3) 0.028(3) -0.008(2) 0.004(3) -0.006(3)
C02G 0.034(3) 0.020(3) 0.062(4) -0.006(3) -0.003(3) -0.003(3)
C02H 0.043(4) 0.036(3) 0.037(4) -0.003(3) -0.013(3) -0.001(3)
C02I 0.049(4) 0.056(4) 0.035(4) 0.000(3) -0.004(3) -0.004(3)
C02J 0.033(3) 0.031(3) 0.034(3) -0.004(3) -0.003(3) 0.007(2)
C02K 0.036(4) 0.056(5) 0.047(4) 0.020(4) -0.007(3) 0.006(3)
C02L 0.041(4) 0.073(5) 0.038(4) 0.005(4) 0.009(3) -0.005(4)
C02M 0.036(4) 0.029(3) 0.040(4) 0.001(3) 0.001(3) 0.004(3)
C02N 0.039(4) 0.063(5) 0.058(5) -0.026(4) 0.007(4) -0.010(4)
C02O 0.034(3) 0.029(3) 0.044(4) 0.007(3) -0.006(3) -0.002(3)
C02P 0.040(3) 0.026(3) 0.032(3) -0.001(3) 0.004(3) -0.003(3)
C02Q 0.025(3) 0.032(3) 0.035(3) 0.002(2) 0.001(3) 0.000(3)
C02R 0.047(4) 0.031(3) 0.038(3) -0.011(3) 0.007(3) -0.010(3)
C02S 0.043(4) 0.049(4) 0.039(4) 0.011(3) 0.005(3) 0.011(3)
C02T 0.036(4) 0.046(4) 0.034(3) 0.009(3) -0.004(3) -0.002(3)
C02U 0.052(4) 0.032(3) 0.036(3) -0.004(3) 0.011(3) -0.007(3)
C02V 0.033(3) 0.030(3) 0.054(4) 0.006(3) 0.003(3) -0.001(3)
C02W 0.051(4) 0.059(5) 0.048(4) 0.010(4) -0.018(4) 0.001(4)
C02X 0.057(5) 0.065(5) 0.031(3) -0.004(3) 0.005(3) -0.004(4)
C02Y 0.032(4) 0.053(4) 0.053(4) -0.019(4) 0.003(3) -0.016(3)
C02Z 0.045(4) 0.031(4) 0.071(5) -0.006(3) -0.001(4) -0.007(3)
C030 0.023(3) 0.024(3) 0.039(3) -0.002(2) -0.003(3) -0.003(2)
C031 0.076(5) 0.037(4) 0.049(4) 0.009(3) 0.014(4) -0.019(4)
C032 0.046(4) 0.035(3) 0.049(4) -0.013(3) 0.015(3) -0.014(3)
C033 0.065(5) 0.031(3) 0.066(5) 0.013(3) 0.005(4) -0.002(3)
C034 0.035(4) 0.091(7) 0.069(6) 0.008(5) 0.014(4) 0.007(4)

loop_
_atom_type_symbol
_atom_type_description
_atom_type_scat_dispersion_real
_atom_type_scat_dispersion_imag
_atom_type_scat_source
C C 0.0033 0.0016 'International Tables Vol C Tables 4.2.6.8 and 6.1.1.4'
H H 0.0000 0.0000 'International Tables Vol C Tables 4.2.6.8 and 6.1.1.4'
Cl Cl 0.1484 0.1585 'International Tables Vol C Tables 4.2.6.8 and 6.1.1.4'
P P 0.1023 0.0942 'International Tables Vol C Tables 4.2.6.8 and 6.1.1.4'
Rh Rh -1.1178 0.9187 'International Tables Vol C Tables 4.2.6.8 and 6.1.1.4'

loop_
_exptl_crystal_face_index_h
_exptl_crystal_face_index_k
_exptl_crystal_face_index_l
_exptl_crystal_face_perp_dist
-4.00 1.00 4.00 0.0370
-2.00 3.00 -4.00 0.0610
-1.00 -3.00 -2.00 0.0480
-1.00 4.00 -2.00 0.0820
-1.00 -1.00 -4.00 0.0300
-1.00 0.00 -3.00 0.0390
0.00 1.00 1.00 0.0730
0.00 -3.00 -4.00 0.0320
0.00 0.00 1.00 0.0240
1.00 3.00 2.00 0.0660
1.00 -4.00 2.00 0.0390
1.00 -2.00 2.00 0.0330
1.00 3.00 3.00 0.0600
1.00 2.00 3.00 0.0470
1.00 -4.00 -1.00 0.0380
1.00 1.00 4.00 0.0310
1.00 -2.00 -2.00 0.0200
2.00 -1.00 4.00 0.0220
2.00 -3.00 -1.00 0.0240
2.00 -2.00 -3.00 0.0100

loop_
_geom_angle_atom_site_label_1
_geom_angle_atom_site_label_2
_geom_angle_atom_site_label_3
_geom_angle
_geom_angle_site_symmetry_1
_geom_angle_site_symmetry_3
_geom_angle_publ_flag
P03 Rh01 Cl04 164.26(5) . . ?
P03 Rh01 Cl05 94.54(5) . . ?
P03 Rh01 P08 92.01(6) . . ?
Cl04 Rh01 Cl05 80.95(5) . . ?
P08 Rh01 Cl04 96.16(5) . . ?
P08 Rh01 Cl05 164.68(6) . . ?
Cl05 Rh02 Cl04 80.98(5) . . ?
P06 Rh02 Cl04 169.73(5) . . ?
P06 Rh02 Cl05 89.64(5) . . ?
P07 Rh02 Cl04 98.70(5) . . ?
P07 Rh02 Cl05 169.70(6) . . ?
P07 Rh02 P06 89.79(6) . . ?
C00F P03 Rh01 121.80(19) . . ?
C00F P03 C00G 104.5(3) . . ?
C00F P03 C010 103.4(2) . . ?
C00G P03 Rh01 108.8(2) . . ?
C00G P03 C010 103.5(2) . . ?
C010 P03 Rh01 113.11(18) . . ?
Rh01 Cl04 Rh02 95.77(5) . . ?
Rh02 Cl05 Rh01 95.53(5) . . ?
C00B P06 Rh02 121.15(19) . . ?
C00L P06 Rh02 112.9(2) . . ?
C00L P06 C00B 100.1(3) . . ?
C00L P06 C01A 106.6(3) . . ?
C01A P06 Rh02 112.68(19) . . ?
C01A P06 C00B 101.7(3) . . ?
C01J P07 Rh02 103.86(18) . . ?
C01J P07 C028 104.0(3) . . ?
C01J P07 C030 107.7(3) . . ?
C028 P07 Rh02 119.8(2) . . ?
C028 P07 C030 96.3(3) . . ?
C030 P07 Rh02 123.4(2) . . ?
C015 P08 Rh01 121.7(2) . . ?
C015 P08 C01E 107.5(3) . . ?
C015 P08 C025 99.4(3) . . ?
C01E P08 Rh01 107.5(2) . . ?
C01E P08 C025 102.7(3) . . ?
C025 P08 Rh01 116.22(19) . . ?
C00B C009 H009 118.8 . . ?
C00H C009 H009 118.8 . . ?
C00H C009 C00B 122.5(6) . . ?
C00K C00A H00A 119.2 . . ?
C013 C00A H00A 119.2 . . ?
C013 C00A C00K 121.5(6) . . ?
C009 C00B P06 119.4(4) . . ?
C00Q C00B P06 121.1(4) . . ?
C00Q C00B C009 119.2(5) . . ?
C00F C00C H00C 119.7 . . ?
C013 C00C H00C 119.7 . . ?
C013 C00C C00F 120.5(5) . . ?
C00N C00D H00D 119.7 . . ?
C016 C00D H00D 119.7 . . ?
C016 C00D C00N 120.5(6) . . ?
C00L C00E H00E 119.2 . . ?
C01S C00E H00E 119.2 . . ?
C01S C00E C00L 121.6(6) . . ?
C00C C00F P03 118.2(4) . . ?
C00C C00F C022 119.0(5) . . ?
C022 C00F P03 122.7(4) . . ?
C00J C00G P03 123.4(5) . . ?
C00J C00G C00Z 118.9(5) . . ?
C00Z C00G P03 117.6(4) . . ?
C009 C00H H00H 120.0 . . ?
C009 C00H C020 120.0(5) . . ?
C020 C00H H00H 120.0 . . ?
C00M C00I H00I 119.6 . . ?
C01K C00I H00I 119.6 . . ?
C01K C00I C00M 120.9(6) . . ?
C00G C00J H00J 119.7 . . ?
C00G C00J C014 120.6(6) . . ?
C014 C00J H00J 119.7 . . ?
C00A C00K C02X 121.0(6) . . ?
C022 C00K C00A 118.1(6) . . ?
C022 C00K C02X 120.9(6) . . ?
C00E C00L P06 125.5(5) . . ?
C00E C00L C017 118.8(6) . . ?
C017 C00L P06 115.2(5) . . ?
C00I C00M C01P 119.3(6) . . ?
C00I C00M C02K 122.5(6) . . ?
C01P C00M C02K 118.1(7) . . ?
C00D C00N H00N 119.6 . . ?
C023 C00N C00D 120.7(6) . . ?
C023 C00N H00N 119.6 . . ?
C00Y C00O H00O 119.5 . . ?
C00Y C00O C01B 120.9(5) . . ?
C01B C00O H00O 119.5 . . ?
C00X C00P C01O 121.5(6) . . ?
C00X C00P C01Z 117.8(6) . . ?
C01Z C00P C01O 120.6(6) . . ?
C00B C00Q C01C 119.7(5) . . ?
C00B C00Q C01G 120.6(5) . . ?
C01C C00Q C01G 119.6(5) . . ?
C01L C00R C01U 122.7(6) . . ?
C01L C00R C02F 118.3(6) . . ?
C02F C00R C01U 119.0(5) . . ?
C02A C00S C01B 118.7(5) . . ?
C02A C00S C02M 122.0(5) . . ?
C02M C00S C01B 119.3(6) . . ?
C00V C00T C01X 118.0(6) . . ?
C00V C00T C02S 121.8(6) . . ?
C01X C00T C02S 120.1(6) . . ?
C011 C00U H00U 119.7 . . ?
C01A C00U H00U 119.7 . . ?
C01A C00U C011 120.6(6) . . ?
C00T C00V H00V 119.0 . . ?
C00T C00V C028 121.9(6) . . ?
C028 C00V H00V 119.0 . . ?
C02J C00W H00W 118.6 . . ?
C02O C00W H00W 118.6 . . ?
C02O C00W C02J 122.7(6) . . ?
C00P C00X H00X 119.1 . . ?
C00P C00X C01A 121.7(6) . . ?
C01A C00X H00X 119.1 . . ?
C00O C00Y H00Y 119.3 . . ?
C00O C00Y C01F 121.4(6) . . ?
C01F C00Y H00Y 119.3 . . ?
C00G C00Z H00Z 119.2 . . ?
C01I C00Z C00G 121.5(6) . . ?
C01I C00Z H00Z 119.2 . . ?
C01N C010 P03 120.1(4) . . ?
C01U C010 P03 120.5(4) . . ?
C01U C010 C01N 119.0(5) . . ?
C00U C011 C026 119.9(6) . . ?
C01Z C011 C00U 118.9(6) . . ?
C01Z C011 C026 121.1(6) . . ?
H01A C012 H01B 109.5 . . ?
H01A C012 H01C 109.5 . . ?
H01B C012 H01C 109.5 . . ?
C027 C012 H01A 109.5 . . ?
C027 C012 H01B 109.5 . . ?
C027 C012 H01C 109.5 . . ?
C00A C013 C00C 119.6(5) . . ?
C00A C013 C01Y 120.1(6) . . ?
C00C C013 C01Y 120.3(6) . . ?
C00J C014 C034 120.0(6) . . ?
C01H C014 C00J 118.7(6) . . ?
C01H C014 C034 121.2(6) . . ?
C01D C015 P08 121.2(4) . . ?
C01W C015 P08 118.6(5) . . ?
C01W C015 C01D 119.7(6) . . ?
C00D C016 H016 119.8 . . ?
C00D C016 C01C 120.4(6) . . ?
C01C C016 H016 119.8 . . ?
C00L C017 H017 119.8 . . ?
C02H C017 C00L 120.4(6) . . ?
C02H C017 H017 119.8 . . ?
H01D C018 H01E 109.5 . . ?
H01D C018 H01F 109.5 . . ?
H01E C018 H01F 109.5 . . ?
C01T C018 H01D 109.5 . . ?
C01T C018 H01E 109.5 . . ?
C01T C018 H01F 109.5 . . ?
C027 C019 H019 119.7 . . ?
C027 C019 C028 120.7(6) . . ?
C028 C019 H019 119.7 . . ?
C00U C01A P06 117.4(4) . . ?
C00U C01A C00X 118.8(5) . . ?
C00X C01A P06 123.3(4) . . ?
C00O C01B C00S 117.6(5) . . ?
C00O C01B C01G 122.9(5) . . ?
C00S C01B C01G 119.5(5) . . ?
C016 C01C C00Q 122.1(5) . . ?
C020 C01C C00Q 119.5(5) . . ?
C020 C01C C016 118.4(5) . . ?
C015 C01D H01G 119.5 . . ?
C015 C01D C029 121.0(6) . . ?
C029 C01D H01G 119.5 . . ?
C01R C01E P08 126.7(5) . . ?
C01R C01E C02B 118.2(5) . . ?
C02B C01E P08 115.1(4) . . ?
C00Y C01F H01H 120.4 . . ?
C02M C01F C00Y 119.1(6) . . ?
C02M C01F H01H 120.4 . . ?
C01B C01G C00Q 120.1(5) . . ?
C01J C01G C00Q 120.0(5) . . ?
C01J C01G C01B 119.8(5) . . ?
C014 C01H H01I 118.9 . . ?
C014 C01H C01I 122.2(6) . . ?
C01I C01H H01I 118.9 . . ?
C00Z C01I C01H 117.9(6) . . ?
C00Z C01I C02E 120.5(6) . . ?
C01H C01I C02E 121.5(6) . . ?
C01G C01J P07 123.6(4) . . ?
C01G C01J C01M 119.6(5) . . ?
C01M C01J P07 115.3(4) . . ?
C00I C01K H01K 119.3 . . ?
C00I C01K C025 121.5(6) . . ?
C025 C01K H01K 119.3 . . ?
C00R C01L H01L 119.3 . . ?
C01V C01L C00R 121.5(6) . . ?
C01V C01L H01L 119.3 . . ?
C01J C01M H01M 119.7 . . ?
C02A C01M C01J 120.6(5) . . ?
C02A C01M H01M 119.7 . . ?
C010 C01N H01N 119.3 . . ?
C02P C01N C010 121.4(6) . . ?
C02P C01N H01N 119.3 . . ?
C00P C01O H01J 109.5 . . ?
C00P C01O H01O 109.5 . . ?
C00P C01O H01P 109.5 . . ?
H01J C01O H01O 109.5 . . ?
H01J C01O H01P 109.5 . . ?
H01O C01O H01P 109.5 . . ?
C00M C01P C01Q 118.8(6) . . ?
C00M C01P C02T 118.4(6) . . ?
C02T C01P C01Q 122.8(6) . . ?
C01P C01Q C01U 117.3(5) . . ?
C025 C01Q C01P 120.8(6) . . ?
C025 C01Q C01U 121.9(5) . . ?
C01E C01R H01R 119.2 . . ?
C01E C01R C02J 121.6(6) . . ?
C02J C01R H01R 119.2 . . ?
C00E C01S C02C 118.4(6) . . ?
C00E C01S C02L 120.6(6) . . ?
C02C C01S C02L 120.9(6) . . ?
C024 C01T C018 121.6(6) . . ?
C02G C01T C018 121.6(6) . . ?
C02G C01T C024 116.8(6) . . ?
C00R C01U C01Q 117.5(5) . . ?
C010 C01U C00R 120.4(5) . . ?
C010 C01U C01Q 122.1(5) . . ?
C01L C01V H01V 119.6 . . ?
C01L C01V C02Y 120.7(6) . . ?
C02Y C01V H01V 119.6 . . ?
C015 C01W H01W 119.6 . . ?
C015 C01W C02U 120.8(6) . . ?
C02U C01W H01W 119.6 . . ?
C00T C01X H01X 119.2 . . ?
C027 C01X C00T 121.6(6) . . ?
C027 C01X H01X 119.2 . . ?
C013 C01Y H01Q 109.5 . . ?
C013 C01Y H01S 109.5 . . ?
C013 C01Y H01T 109.5 . . ?
H01Q C01Y H01S 109.5 . . ?
H01Q C01Y H01T 109.5 . . ?
H01S C01Y H01T 109.5 . . ?
C00P C01Z H01Z 119.0 . . ?
C011 C01Z C00P 122.1(6) . . ?
C011 C01Z H01Z 119.0 . . ?
C00H C020 C01C 119.0(5) . . ?
C00H C020 C023 121.5(6) . . ?
C023 C020 C01C 119.5(6) . . ?
H02A C021 H02B 109.5 . . ?
H02A C021 H02C 109.5 . . ?
H02B C021 H02C 109.5 . . ?
C02J C021 H02A 109.5 . . ?
C02J C021 H02B 109.5 . . ?
C02J C021 H02C 109.5 . . ?
C00F C022 H022 119.4 . . ?
C00K C022 C00F 121.2(6) . . ?
C00K C022 H022 119.4 . . ?
C00N C023 C020 120.5(6) . . ?
C00N C023 H023 119.8 . . ?
C020 C023 H023 119.8 . . ?
C01T C024 H024 119.2 . . ?
C030 C024 C01T 121.7(6) . . ?
C030 C024 H024 119.2 . . ?
C01K C025 P08 120.0(5) . . ?
C01Q C025 P08 121.2(4) . . ?
C01Q C025 C01K 118.6(6) . . ?
C011 C026 H02D 109.5 . . ?
C011 C026 H02E 109.5 . . ?
C011 C026 H02F 109.5 . . ?
H02D C026 H02E 109.5 . . ?
H02D C026 H02F 109.5 . . ?
H02E C026 H02F 109.5 . . ?
C019 C027 C012 118.6(6) . . ?
C01X C027 C012 122.5(6) . . ?
C01X C027 C019 118.8(6) . . ?
C00V C028 P07 124.3(5) . . ?
C00V C028 C019 118.9(5) . . ?
C019 C028 P07 116.2(4) . . ?
C01D C029 C02N 121.3(7) . . ?
C032 C029 C01D 117.2(6) . . ?
C032 C029 C02N 121.5(6) . . ?
C00S C02A H02G 119.2 . . ?
C01M C02A C00S 121.5(5) . . ?
C01M C02A H02G 119.2 . . ?
C01E C02B H02H 119.3 . . ?
C02O C02B C01E 121.3(6) . . ?
C02O C02B H02H 119.3 . . ?
C01S C02C H02I 118.9 . . ?
C02H C02C C01S 122.1(6) . . ?
C02H C02C H02I 118.9 . . ?
C02I C02D H02J 120.0 . . ?
C02K C02D H02J 120.0 . . ?
C02K C02D C02I 120.0(7) . . ?
C01I C02E H02K 109.5 . . ?
C01I C02E H02L 109.5 . . ?
C01I C02E H02M 109.5 . . ?
H02K C02E H02L 109.5 . . ?
H02K C02E H02M 109.5 . . ?
H02L C02E H02M 109.5 . . ?
C00R C02F C02R 118.9(6) . . ?
C02P C02F C00R 119.1(5) . . ?
C02P C02F C02R 122.0(6) . . ?
C01T C02G H02N 118.3 . . ?
C02V C02G C01T 123.4(6) . . ?
C02V C02G H02N 118.3 . . ?
C017 C02H C02C 118.7(6) . . ?
C017 C02H C02W 120.4(6) . . ?
C02C C02H C02W 120.9(6) . . ?
C02D C02I H02O 119.5 . . ?
C02T C02I C02D 120.9(7) . . ?
C02T C02I H02O 119.5 . . ?
C00W C02J C01R 117.7(6) . . ?
C00W C02J C021 121.0(5) . . ?
C01R C02J C021 121.3(6) . . ?
C00M C02K H02P 119.2 . . ?
C02D C02K C00M 121.5(7) . . ?
C02D C02K H02P 119.2 . . ?
C01S C02L H02Q 109.5 . . ?
C01S C02L H02R 109.5 . . ?
C01S C02L H02S 109.5 . . ?
H02Q C02L H02R 109.5 . . ?
H02Q C02L H02S 109.5 . . ?
H02R C02L H02S 109.5 . . ?
C00S C02M H02T 119.2 . . ?
C01F C02M C00S 121.6(6) . . ?
C01F C02M H02T 119.2 . . ?
C029 C02N H02U 109.5 . . ?
C029 C02N H02V 109.5 . . ?
C029 C02N H02W 109.5 . . ?
H02U C02N H02V 109.5 . . ?
H02U C02N H02W 109.5 . . ?
H02V C02N H02W 109.5 . . ?
C00W C02O C02B 118.5(6) . . ?
C00W C02O C02Z 123.0(6) . . ?
C02B C02O C02Z 118.4(6) . . ?
C01N C02P C02F 120.9(6) . . ?
C01N C02P H02X 119.5 . . ?
C02F C02P H02X 119.5 . . ?
C02V C02Q H02Y 119.6 . . ?
C030 C02Q H02Y 119.6 . . ?
C030 C02Q C02V 120.8(6) . . ?
C02F C02R H02Z 119.8 . . ?
C02Y C02R C02F 120.5(6) . . ?
C02Y C02R H02Z 119.8 . . ?
C00T C02S H02 109.5 . . ?
C00T C02S H 109.5 . . ?
C00T C02S HA 109.5 . . ?
H02 C02S H 109.5 . . ?
H02 C02S HA 109.5 . . ?
H C02S HA 109.5 . . ?
C01P C02T H1 119.6 . . ?
C02I C02T C01P 120.9(7) . . ?
C02I C02T H1 119.6 . . ?
C01W C02U C031 121.6(7) . . ?
C032 C02U C01W 118.0(6) . . ?
C032 C02U C031 120.2(6) . . ?
C02G C02V C02Q 118.2(6) . . ?
C02G C02V C033 121.5(6) . . ?
C02Q C02V C033 120.3(6) . . ?
C02H C02W H2 109.5 . . ?
C02H C02W HB 109.5 . . ?
C02H C02W HC 109.5 . . ?
H2 C02W HB 109.5 . . ?
H2 C02W HC 109.5 . . ?
HB C02W HC 109.5 . . ?
C00K C02X H3 109.5 . . ?
C00K C02X HD 109.5 . . ?
C00K C02X HE 109.5 . . ?
H3 C02X HD 109.5 . . ?
H3 C02X HE 109.5 . . ?
HD C02X HE 109.5 . . ?
C01V C02Y H4 119.9 . . ?
C02R C02Y C01V 120.1(6) . . ?
C02R C02Y H4 119.9 . . ?
C02O C02Z H5 109.5 . . ?
C02O C02Z HF 109.5 . . ?
C02O C02Z HG 109.5 . . ?
H5 C02Z HF 109.5 . . ?
H5 C02Z HG 109.5 . . ?
HF C02Z HG 109.5 . . ?
C024 C030 P07 122.3(4) . . ?
C02Q C030 P07 118.4(4) . . ?
C02Q C030 C024 119.0(5) . . ?
C02U C031 H03A 109.5 . . ?
C02U C031 H03B 109.5 . . ?
C02U C031 H03C 109.5 . . ?
H03A C031 H03B 109.5 . . ?
H03A C031 H03C 109.5 . . ?
H03B C031 H03C 109.5 . . ?
C029 C032 H032 118.4 . . ?
C02U C032 C029 123.2(6) . . ?
C02U C032 H032 118.4 . . ?
C02V C033 H03D 109.5 . . ?
C02V C033 H03E 109.5 . . ?
C02V C033 H03F 109.5 . . ?
H03D C033 H03E 109.5 . . ?
H03D C033 H03F 109.5 . . ?
H03E C033 H03F 109.5 . . ?
C014 C034 H03G 109.5 . . ?
C014 C034 H03H 109.5 . . ?
C014 C034 H03I 109.5 . . ?
H03G C034 H03H 109.5 . . ?
H03G C034 H03I 109.5 . . ?
H03H C034 H03I 109.5 . . ?

loop_
_geom_bond_atom_site_label_1
_geom_bond_atom_site_label_2
_geom_bond_distance
_geom_bond_site_symmetry_2
_geom_bond_publ_flag
Rh01 P03 2.1794(15) . ?
Rh01 Cl04 2.4210(14) . ?
Rh01 Cl05 2.4345(15) . ?
Rh01 P08 2.1986(16) . ?
Rh02 Cl04 2.4292(14) . ?
Rh02 Cl05 2.4247(15) . ?
Rh02 P06 2.2173(15) . ?
Rh02 P07 2.1920(16) . ?
P03 C00F 1.819(6) . ?
P03 C00G 1.831(6) . ?
P03 C010 1.854(6) . ?
P06 C00B 1.862(6) . ?
P06 C00L 1.831(6) . ?
P06 C01A 1.831(6) . ?
P07 C01J 1.836(6) . ?
P07 C028 1.838(6) . ?
P07 C030 1.842(6) . ?
P08 C015 1.833(6) . ?
P08 C01E 1.841(6) . ?
P08 C025 1.851(6) . ?
C009 H009 0.9500 . ?
C009 C00B 1.411(8) . ?
C009 C00H 1.360(8) . ?
C00A H00A 0.9500 . ?
C00A C00K 1.398(9) . ?
C00A C013 1.379(9) . ?
C00B C00Q 1.376(8) . ?
C00C H00C 0.9500 . ?
C00C C00F 1.392(8) . ?
C00C C013 1.383(8) . ?
C00D H00D 0.9500 . ?
C00D C00N 1.400(9) . ?
C00D C016 1.375(8) . ?
C00E H00E 0.9500 . ?
C00E C00L 1.386(9) . ?
C00E C01S 1.382(9) . ?
C00F C022 1.401(8) . ?
C00G C00J 1.389(8) . ?
C00G C00Z 1.400(8) . ?
C00H H00H 0.9500 . ?
C00H C020 1.406(8) . ?
C00I H00I 0.9500 . ?
C00I C00M 1.411(10) . ?
C00I C01K 1.356(9) . ?
C00J H00J 0.9500 . ?
C00J C014 1.398(8) . ?
C00K C022 1.386(8) . ?
C00K C02X 1.505(9) . ?
C00L C017 1.417(8) . ?
C00M C01P 1.413(9) . ?
C00M C02K 1.431(9) . ?
C00N H00N 0.9500 . ?
C00N C023 1.371(9) . ?
C00O H00O 0.9500 . ?
C00O C00Y 1.361(8) . ?
C00O C01B 1.422(8) . ?
C00P C00X 1.390(8) . ?
C00P C01O 1.491(9) . ?
C00P C01Z 1.397(9) . ?
C00Q C01C 1.439(8) . ?
C00Q C01G 1.506(7) . ?
C00R C01L 1.409(9) . ?
C00R C01U 1.448(8) . ?
C00R C02F 1.413(8) . ?
C00S C01B 1.423(8) . ?
C00S C02A 1.415(8) . ?
C00S C02M 1.419(8) . ?
C00T C00V 1.382(8) . ?
C00T C01X 1.409(9) . ?
C00T C02S 1.495(8) . ?
C00U H00U 0.9500 . ?
C00U C011 1.400(9) . ?
C00U C01A 1.392(8) . ?
C00V H00V 0.9500 . ?
C00V C028 1.386(8) . ?
C00W H00W 0.9500 . ?
C00W C02J 1.389(9) . ?
C00W C02O 1.369(9) . ?
C00X H00X 0.9500 . ?
C00X C01A 1.401(8) . ?
C00Y H00Y 0.9500 . ?
C00Y C01F 1.408(9) . ?
C00Z H00Z 0.9500 . ?
C00Z C01I 1.382(8) . ?
C010 C01N 1.414(8) . ?
C010 C01U 1.370(8) . ?
C011 C01Z 1.384(10) . ?
C011 C026 1.503(9) . ?
C012 H01A 0.9800 . ?
C012 H01B 0.9800 . ?
C012 H01C 0.9800 . ?
C012 C027 1.504(9) . ?
C013 C01Y 1.531(8) . ?
C014 C01H 1.381(9) . ?
C014 C034 1.494(9) . ?
C015 C01D 1.391(8) . ?
C015 C01W 1.382(8) . ?
C016 H016 0.9500 . ?
C016 C01C 1.431(8) . ?
C017 H017 0.9500 . ?
C017 C02H 1.387(9) . ?
C018 H01D 0.9800 . ?
C018 H01E 0.9800 . ?
C018 H01F 0.9800 . ?
C018 C01T 1.470(9) . ?
C019 H019 0.9500 . ?
C019 C027 1.396(8) . ?
C019 C028 1.403(8) . ?
C01B C01G 1.434(8) . ?
C01C C020 1.421(8) . ?
C01D H01G 0.9500 . ?
C01D C029 1.396(9) . ?
C01E C01R 1.392(8) . ?
C01E C02B 1.397(8) . ?
C01F H01H 0.9500 . ?
C01F C02M 1.355(9) . ?
C01G C01J 1.376(8) . ?
C01H H01I 0.9500 . ?
C01H C01I 1.392(9) . ?
C01I C02E 1.511(9) . ?
C01J C01M 1.441(8) . ?
C01K H01K 0.9500 . ?
C01K C025 1.422(8) . ?
C01L H01L 0.9500 . ?
C01L C01V 1.350(9) . ?
C01M H01M 0.9500 . ?
C01M C02A 1.347(8) . ?
C01N H01N 0.9500 . ?
C01N C02P 1.375(8) . ?
C01O H01J 0.9800 . ?
C01O H01O 0.9800 . ?
C01O H01P 0.9800 . ?
C01P C01Q 1.431(8) . ?
C01P C02T 1.429(9) . ?
C01Q C01U 1.504(8) . ?
C01Q C025 1.387(8) . ?
C01R H01R 0.9500 . ?
C01R C02J 1.400(8) . ?
C01S C02C 1.390(10) . ?
C01S C02L 1.525(9) . ?
C01T C024 1.399(8) . ?
C01T C02G 1.390(9) . ?
C01V H01V 0.9500 . ?
C01V C02Y 1.399(10) . ?
C01W H01W 0.9500 . ?
C01W C02U 1.400(9) . ?
C01X H01X 0.9500 . ?
C01X C027 1.385(9) . ?
C01Y H01Q 0.9800 . ?
C01Y H01S 0.9800 . ?
C01Y H01T 0.9800 . ?
C01Z H01Z 0.9500 . ?
C020 C023 1.415(8) . ?
C021 H02A 0.9800 . ?
C021 H02B 0.9800 . ?
C021 H02C 0.9800 . ?
C021 C02J 1.505(8) . ?
C022 H022 0.9500 . ?
C023 H023 0.9500 . ?
C024 H024 0.9500 . ?
C024 C030 1.395(8) . ?
C026 H02D 0.9800 . ?
C026 H02E 0.9800 . ?
C026 H02F 0.9800 . ?
C029 C02N 1.516(10) . ?
C029 C032 1.394(10) . ?
C02A H02G 0.9500 . ?
C02B H02H 0.9500 . ?
C02B C02O 1.395(9) . ?
C02C H02I 0.9500 . ?
C02C C02H 1.388(10) . ?
C02D H02J 0.9500 . ?
C02D C02I 1.399(11) . ?
C02D C02K 1.347(11) . ?
C02E H02K 0.9800 . ?
C02E H02L 0.9800 . ?
C02E H02M 0.9800 . ?
C02F C02P 1.394(9) . ?
C02F C02R 1.428(8) . ?
C02G H02N 0.9500 . ?
C02G C02V 1.377(9) . ?
C02H C02W 1.510(9) . ?
C02I H02O 0.9500 . ?
C02I C02T 1.351(9) . ?
C02K H02P 0.9500 . ?
C02L H02Q 0.9800 . ?
C02L H02R 0.9800 . ?
C02L H02S 0.9800 . ?
C02M H02T 0.9500 . ?
C02N H02U 0.9800 . ?
C02N H02V 0.9800 . ?
C02N H02W 0.9800 . ?
C02O C02Z 1.513(9) . ?
C02P H02X 0.9500 . ?
C02Q H02Y 0.9500 . ?
C02Q C02V 1.397(8) . ?
C02Q C030 1.389(8) . ?
C02R H02Z 0.9500 . ?
C02R C02Y 1.358(10) . ?
C02S H02 0.9800 . ?
C02S H 0.9800 . ?
C02S HA 0.9800 . ?
C02T H1 0.9500 . ?
C02U C031 1.488(10) . ?
C02U C032 1.373(10) . ?
C02V C033 1.509(9) . ?
C02W H2 0.9800 . ?
C02W HB 0.9800 . ?
C02W HC 0.9800 . ?
C02X H3 0.9800 . ?
C02X HD 0.9800 . ?
C02X HE 0.9800 . ?
C02Y H4 0.9500 . ?
C02Z H5 0.9800 . ?
C02Z HF 0.9800 . ?
C02Z HG 0.9800 . ?
C031 H03A 0.9800 . ?
C031 H03B 0.9800 . ?
C031 H03C 0.9800 . ?
C032 H032 0.9500 . ?
C033 H03D 0.9800 . ?
C033 H03E 0.9800 . ?
C033 H03F 0.9800 . ?
C034 H03G 0.9800 . ?
C034 H03H 0.9800 . ?
C034 H03I 0.9800 . ?

loop_
_geom_torsion_atom_site_label_1
_geom_torsion_atom_site_label_2
_geom_torsion_atom_site_label_3
_geom_torsion_atom_site_label_4
_geom_torsion
_geom_torsion_site_symmetry_1
_geom_torsion_site_symmetry_2
_geom_torsion_site_symmetry_3
_geom_torsion_site_symmetry_4
_geom_torsion_publ_flag
Rh01 P03 C00F C00C -4.1(5) . . . . ?
Rh01 P03 C00F C022 172.9(4) . . . . ?
Rh01 P03 C00G C00J 131.3(5) . . . . ?
Rh01 P03 C00G C00Z -46.3(5) . . . . ?
Rh01 P03 C010 C01N 96.6(4) . . . . ?
Rh01 P03 C010 C01U -76.8(5) . . . . ?
Rh01 P08 C015 C01D 176.6(4) . . . . ?
Rh01 P08 C015 C01W 4.8(6) . . . . ?
Rh01 P08 C01E C01R 145.7(5) . . . . ?
Rh01 P08 C01E C02B -33.0(5) . . . . ?
Rh01 P08 C025 C01K 103.2(5) . . . . ?
Rh01 P08 C025 C01Q -70.9(5) . . . . ?
Rh02 P06 C00B C009 107.7(4) . . . . ?
Rh02 P06 C00B C00Q -65.0(5) . . . . ?
Rh02 P06 C00L C00E 155.2(5) . . . . ?
Rh02 P06 C00L C017 -33.5(5) . . . . ?
Rh02 P06 C01A C00U -1.5(5) . . . . ?
Rh02 P06 C01A C00X 170.7(4) . . . . ?
Rh02 P07 C01J C01G -88.1(5) . . . . ?
Rh02 P07 C01J C01M 78.0(4) . . . . ?
Rh02 P07 C028 C00V -140.7(4) . . . . ?
Rh02 P07 C028 C019 48.0(5) . . . . ?
Rh02 P07 C030 C024 175.1(4) . . . . ?
Rh02 P07 C030 C02Q -10.9(6) . . . . ?
P03 C00F C022 C00K -177.8(5) . . . . ?
P03 C00G C00J C014 -176.8(5) . . . . ?
P03 C00G C00Z C01I 179.5(5) . . . . ?
P03 C010 C01N C02P -172.6(4) . . . . ?
P03 C010 C01U C00R 171.7(4) . . . . ?
P03 C010 C01U C01Q -9.4(8) . . . . ?
P06 C00B C00Q C01C 170.5(4) . . . . ?
P06 C00B C00Q C01G -6.3(7) . . . . ?
P06 C00L C017 C02H -170.1(5) . . . . ?
P07 C01J C01M C02A -170.3(5) . . . . ?
P08 C015 C01D C029 -173.7(5) . . . . ?
P08 C015 C01W C02U 170.1(5) . . . . ?
P08 C01E C01R C02J -178.2(5) . . . . ?
P08 C01E C02B C02O 178.3(5) . . . . ?
C009 C00B C00Q C01C -2.3(8) . . . . ?
C009 C00B C00Q C01G -179.1(5) . . . . ?
C009 C00H C020 C01C -3.7(9) . . . . ?
C009 C00H C020 C023 175.8(5) . . . . ?
C00A C00K C022 C00F 1.8(9) . . . . ?
C00B P06 C00L C00E -74.6(6) . . . . ?
C00B P06 C00L C017 96.7(5) . . . . ?
C00B P06 C01A C00U -132.7(5) . . . . ?
C00B P06 C01A C00X 39.5(6) . . . . ?
C00B C009 C00H C020 1.1(9) . . . . ?
C00B C00Q C01C C016 -176.7(5) . . . . ?
C00B C00Q C01C C020 -0.3(8) . . . . ?
C00B C00Q C01G C01B -109.1(6) . . . . ?
C00B C00Q C01G C01J 67.3(7) . . . . ?
C00C C00F C022 C00K -0.7(9) . . . . ?
C00D C00N C023 C020 0.1(10) . . . . ?
C00D C016 C01C C00Q 176.9(5) . . . . ?
C00D C016 C01C C020 0.5(9) . . . . ?
C00E C00L C017 C02H 1.9(9) . . . . ?
C00E C01S C02C C02H -0.4(10) . . . . ?
C00F P03 C00G C00J -0.2(5) . . . . ?
C00F P03 C00G C00Z -177.9(4) . . . . ?
C00F P03 C010 C01N -129.7(5) . . . . ?
C00F P03 C010 C01U 56.9(5) . . . . ?
C00F C00C C013 C00A 1.0(9) . . . . ?
C00F C00C C013 C01Y -177.4(5) . . . . ?
C00G P03 C00F C00C 119.4(5) . . . . ?
C00G P03 C00F C022 -63.6(5) . . . . ?
C00G P03 C010 C01N -21.0(5) . . . . ?
C00G P03 C010 C01U 165.6(5) . . . . ?
C00G C00J C014 C01H -2.1(9) . . . . ?
C00G C00J C014 C034 -179.5(6) . . . . ?
C00G C00Z C01I C01H -2.9(9) . . . . ?
C00G C00Z C01I C02E 176.8(6) . . . . ?
C00H C009 C00B P06 -170.9(5) . . . . ?
C00H C009 C00B C00Q 2.0(9) . . . . ?
C00H C020 C023 C00N 179.9(6) . . . . ?
C00I C00M C01P C01Q 1.2(9) . . . . ?
C00I C00M C01P C02T -179.0(6) . . . . ?
C00I C00M C02K C02D 179.8(7) . . . . ?
C00I C01K C025 P08 -174.0(5) . . . . ?
C00I C01K C025 C01Q 0.3(9) . . . . ?
C00J C00G C00Z C01I 1.8(9) . . . . ?
C00J C014 C01H C01I 0.9(10) . . . . ?
C00K C00A C013 C00C 0.1(9) . . . . ?
C00K C00A C013 C01Y 178.5(6) . . . . ?
C00L P06 C00B C009 -17.0(5) . . . . ?
C00L P06 C00B C00Q 170.2(5) . . . . ?
C00L P06 C01A C00U 122.8(5) . . . . ?
C00L P06 C01A C00X -64.9(6) . . . . ?
C00L C00E C01S C02C 1.9(9) . . . . ?
C00L C00E C01S C02L -175.9(6) . . . . ?
C00L C017 C02H C02C -0.4(9) . . . . ?
C00L C017 C02H C02W 179.1(6) . . . . ?
C00M C00I C01K C025 1.8(10) . . . . ?
C00M C01P C01Q C01U -178.6(5) . . . . ?
C00M C01P C01Q C025 0.9(8) . . . . ?
C00M C01P C02T C02I 1.1(9) . . . . ?
C00N C00D C016 C01C -1.1(9) . . . . ?
C00O C00Y C01F C02M 0.0(9) . . . . ?
C00O C01B C01G C00Q -5.3(8) . . . . ?
C00O C01B C01G C01J 178.3(5) . . . . ?
C00P C00X C01A P06 -174.6(5) . . . . ?
C00P C00X C01A C00U -2.4(9) . . . . ?
C00Q C01C C020 C00H 3.3(8) . . . . ?
C00Q C01C C020 C023 -176.2(5) . . . . ?
C00Q C01G C01J P07 -5.2(7) . . . . ?
C00Q C01G C01J C01M -170.7(5) . . . . ?
C00R C01L C01V C02Y -1.8(11) . . . . ?
C00R C02F C02P C01N -1.4(9) . . . . ?
C00R C02F C02R C02Y -0.1(9) . . . . ?
C00S C01B C01G C00Q 172.5(5) . . . . ?
C00S C01B C01G C01J -3.8(8) . . . . ?
C00T C00V C028 P07 -171.3(4) . . . . ?
C00T C00V C028 C019 -0.2(8) . . . . ?
C00T C01X C027 C012 178.7(6) . . . . ?
C00T C01X C027 C019 -0.5(9) . . . . ?
C00U C011 C01Z C00P -1.8(10) . . . . ?
C00V C00T C01X C027 1.3(9) . . . . ?
C00X C00P C01Z C011 -0.9(10) . . . . ?
C00Y C00O C01B C00S 2.5(9) . . . . ?
C00Y C00O C01B C01G -179.6(5) . . . . ?
C00Y C01F C02M C00S 2.1(10) . . . . ?
C00Z C00G C00J C014 0.8(8) . . . . ?
C010 P03 C00F C00C -132.6(4) . . . . ?
C010 P03 C00F C022 44.4(5) . . . . ?
C010 P03 C00G C00J -108.2(5) . . . . ?
C010 P03 C00G C00Z 74.2(5) . . . . ?
C010 C01N C02P C02F 0.7(9) . . . . ?
C011 C00U C01A P06 172.2(5) . . . . ?
C011 C00U C01A C00X -0.4(9) . . . . ?
C013 C00A C00K C022 -1.5(10) . . . . ?
C013 C00A C00K C02X 179.0(6) . . . . ?
C013 C00C C00F P03 176.5(4) . . . . ?
C013 C00C C00F C022 -0.7(8) . . . . ?
C014 C01H C01I C00Z 1.6(10) . . . . ?
C014 C01H C01I C02E -178.1(6) . . . . ?
C015 P08 C01E C01R 13.1(7) . . . . ?
C015 P08 C01E C02B -165.7(5) . . . . ?
C015 P08 C025 C01K -124.3(5) . . . . ?
C015 P08 C025 C01Q 61.6(5) . . . . ?
C015 C01D C029 C02N -179.0(6) . . . . ?
C015 C01D C029 C032 3.6(9) . . . . ?
C015 C01W C02U C031 -170.4(6) . . . . ?
C015 C01W C02U C032 3.9(9) . . . . ?
C016 C00D C00N C023 0.7(10) . . . . ?
C016 C01C C020 C00H 179.8(5) . . . . ?
C016 C01C C020 C023 0.3(8) . . . . ?
C018 C01T C024 C030 179.9(6) . . . . ?
C018 C01T C02G C02V 178.8(6) . . . . ?
C01A P06 C00B C009 -126.5(5) . . . . ?
C01A P06 C00B C00Q 60.8(5) . . . . ?
C01A P06 C00L C00E 30.9(6) . . . . ?
C01A P06 C00L C017 -157.7(4) . . . . ?
C01A C00U C011 C01Z 2.4(9) . . . . ?
C01A C00U C011 C026 -174.5(6) . . . . ?
C01B C00O C00Y C01F -2.3(9) . . . . ?
C01B C00S C02A C01M 2.2(9) . . . . ?
C01B C00S C02M C01F -1.8(9) . . . . ?
C01B C01G C01J P07 171.2(4) . . . . ?
C01B C01G C01J C01M 5.7(8) . . . . ?
C01C C00Q C01G C01B 74.1(7) . . . . ?
C01C C00Q C01G C01J -109.5(6) . . . . ?
C01C C020 C023 C00N -0.7(9) . . . . ?
C01D C015 C01W C02U -1.8(9) . . . . ?
C01D C029 C032 C02U -1.4(10) . . . . ?
C01E P08 C015 C01D -59.0(6) . . . . ?
C01E P08 C015 C01W 129.2(5) . . . . ?
C01E P08 C025 C01K -13.8(6) . . . . ?
C01E P08 C025 C01Q 172.1(5) . . . . ?
C01E C01R C02J C00W 0.0(9) . . . . ?
C01E C01R C02J C021 178.4(6) . . . . ?
C01E C02B C02O C00W 0.0(9) . . . . ?
C01E C02B C02O C02Z -175.2(6) . . . . ?
C01G C00Q C01C C016 0.2(8) . . . . ?
C01G C00Q C01C C020 176.5(5) . . . . ?
C01G C01J C01M C02A -3.7(8) . . . . ?
C01J P07 C028 C00V -25.4(5) . . . . ?
C01J P07 C028 C019 163.3(4) . . . . ?
C01J P07 C030 C024 54.3(6) . . . . ?
C01J P07 C030 C02Q -131.7(5) . . . . ?
C01J C01M C02A C00S -0.4(9) . . . . ?
C01K C00I C00M C01P -2.6(9) . . . . ?
C01K C00I C00M C02K 179.2(6) . . . . ?
C01L C00R C01U C010 -179.2(6) . . . . ?
C01L C00R C01U C01Q 1.8(9) . . . . ?
C01L C00R C02F C02P -179.2(6) . . . . ?
C01L C00R C02F C02R 0.3(9) . . . . ?
C01L C01V C02Y C02R 2.0(11) . . . . ?
C01N C010 C01U C00R -1.7(8) . . . . ?
C01N C010 C01U C01Q 177.2(5) . . . . ?
C01O C00P C00X C01A -179.8(5) . . . . ?
C01O C00P C01Z C011 -178.1(6) . . . . ?
C01P C00M C02K C02D 1.6(10) . . . . ?
C01P C01Q C01U C00R 69.3(7) . . . . ?
C01P C01Q C01U C010 -109.6(6) . . . . ?
C01P C01Q C025 P08 172.6(4) . . . . ?
C01P C01Q C025 C01K -1.7(8) . . . . ?
C01Q C01P C02T C02I -179.1(6) . . . . ?
C01R C01E C02B C02O -0.5(9) . . . . ?
C01S C00E C00L P06 168.4(5) . . . . ?
C01S C00E C00L C017 -2.7(9) . . . . ?
C01S C02C C02H C017 -0.3(10) . . . . ?
C01S C02C C02H C02W -179.9(6) . . . . ?
C01T C024 C030 P07 175.5(5) . . . . ?
C01T C024 C030 C02Q 1.6(9) . . . . ?
C01T C02G C02V C02Q 0.9(10) . . . . ?
C01T C02G C02V C033 -179.2(6) . . . . ?
C01U C00R C01L C01V -179.1(6) . . . . ?
C01U C00R C02F C02P 0.6(8) . . . . ?
C01U C00R C02F C02R -179.9(5) . . . . ?
C01U C010 C01N C02P 0.9(9) . . . . ?
C01U C01Q C025 P08 -8.0(8) . . . . ?
C01U C01Q C025 C01K 177.8(5) . . . . ?
C01W C015 C01D C029 -2.0(9) . . . . ?
C01W C02U C032 C029 -2.3(10) . . . . ?
C01X C00T C00V C028 -1.0(8) . . . . ?
C01Z C00P C00X C01A 3.1(9) . . . . ?
C024 C01T C02G C02V 0.2(10) . . . . ?
C025 P08 C015 C01D 47.6(6) . . . . ?
C025 P08 C015 C01W -124.2(5) . . . . ?
C025 P08 C01E C01R -91.2(6) . . . . ?
C025 P08 C01E C02B 90.0(5) . . . . ?
C025 C01Q C01U C00R -110.2(6) . . . . ?
C025 C01Q C01U C010 70.9(8) . . . . ?
C026 C011 C01Z C00P 175.2(6) . . . . ?
C027 C019 C028 P07 172.9(4) . . . . ?
C027 C019 C028 C00V 1.1(8) . . . . ?
C028 P07 C01J C01G 145.7(5) . . . . ?
C028 P07 C01J C01M -48.2(5) . . . . ?
C028 P07 C030 C024 -52.7(6) . . . . ?
C028 P07 C030 C02Q 121.3(5) . . . . ?
C028 C019 C027 C012 -180.0(5) . . . . ?
C028 C019 C027 C01X -0.7(9) . . . . ?
C02A C00S C01B C00O 177.8(5) . . . . ?
C02A C00S C01B C01G -0.1(8) . . . . ?
C02A C00S C02M C01F 179.9(6) . . . . ?
C02B C01E C01R C02J 0.5(9) . . . . ?
C02D C02I C02T C01P -2.2(11) . . . . ?
C02F C00R C01L C01V 0.7(10) . . . . ?
C02F C00R C01U C010 1.0(8) . . . . ?
C02F C00R C01U C01Q -178.0(5) . . . . ?
C02F C02R C02Y C01V -1.1(10) . . . . ?
C02G C01T C024 C030 -1.5(9) . . . . ?
C02I C02D C02K C00M -2.7(11) . . . . ?
C02J C00W C02O C02B 0.5(10) . . . . ?
C02J C00W C02O C02Z 175.5(6) . . . . ?
C02K C00M C01P C01Q 179.5(5) . . . . ?
C02K C00M C01P C02T -0.8(9) . . . . ?
C02K C02D C02I C02T 3.0(12) . . . . ?
C02L C01S C02C C02H 177.4(6) . . . . ?
C02M C00S C01B C00O -0.5(8) . . . . ?
C02M C00S C01B C01G -178.4(5) . . . . ?
C02M C00S C02A C01M -179.5(6) . . . . ?
C02N C029 C032 C02U -178.8(6) . . . . ?
C02O C00W C02J C01R -0.6(9) . . . . ?
C02O C00W C02J C021 -178.9(6) . . . . ?
C02P C02F C02R C02Y 179.4(6) . . . . ?
C02R C02F C02P C01N 179.1(6) . . . . ?
C02S C00T C00V C028 179.6(6) . . . . ?
C02S C00T C01X C027 -179.3(6) . . . . ?
C02T C01P C01Q C01U 1.6(8) . . . . ?
C02T C01P C01Q C025 -178.9(6) . . . . ?
C02V C02Q C030 P07 -174.5(5) . . . . ?
C02V C02Q C030 C024 -0.4(9) . . . . ?
C02X C00K C022 C00F -178.7(6) . . . . ?
C030 P07 C01J C01G 44.3(5) . . . . ?
C030 P07 C01J C01M -149.7(4) . . . . ?
C030 P07 C028 C00V 84.7(5) . . . . ?
C030 P07 C028 C019 -86.6(5) . . . . ?
C030 C02Q C02V C02G -0.8(10) . . . . ?
C030 C02Q C02V C033 179.3(6) . . . . ?
C031 C02U C032 C029 172.1(6) . . . . ?
C034 C014 C01H C01I 178.3(7) . . . . ?

loop_
_twin_individual_id
_twin_individual_mass_fraction_refined
1 1.03(3)
2 -0.03(3)
